data_2227950
loop_
_publ_author_name
'Xie, Ru-Liang'
'Zhang, Tao'
'Cao, Ao-Cheng'
'Mei, Xiang-Dong'

_publ_section_title
;
 4-(4-Chloro-5-methyl-3-trifluoromethyl-1<i>H</i>-pyrazol-1-yl)-6-(prop-2-ynyloxy)pyrimidine
;
_journal_coeditor_code RN2068
_journal_issue 9
_journal_name_full 'Acta Crystallographica Section E'
_journal_page_first o2307
_journal_paper_doi 10.1107/S1600536810031740
_journal_volume 66
_journal_year 2010
_chemical_formula_iupac 'C12 H8 Cl F3 N4 O'
_chemical_formula_moiety 'C12 H8 Cl F3 N4 O'
_chemical_formula_sum 'C12 H8 Cl F3 N4 O'
_chemical_formula_weight 316.67
_chemical_name_systematic
;
4-(4-Chloro-5-methyl-3-trifluoromethyl-1<i>H</i>-pyrazol-1-yl)-6-(prop-2-
ynyloxy)pyrimidine
;
_space_group_IT_number 14
_symmetry_cell_setting monoclinic
_symmetry_space_group_name_Hall '-P 2yn'
_symmetry_space_group_name_H-M 'P 1 21/n 1'
_atom_sites_solution_hydrogens geom
_atom_sites_solution_primary direct
_atom_sites_solution_secondary difmap
_audit_creation_method SHELXL-97
_cell_angle_alpha 90.00
_cell_angle_beta 99.270(11)
_cell_angle_gamma 90.00
_cell_formula_units_Z 4
_cell_length_a 7.8331(13)
_cell_length_b 7.7258(12)
_cell_length_c 21.757(4)
_cell_measurement_reflns_used 564
_cell_measurement_temperature 173(2)
_cell_measurement_theta_max 68.25
_cell_measurement_theta_min 2.17
_cell_volume 1299.5(4)
_computing_cell_refinement 'RAPID-AUTO (Rigaku, 2001)'
_computing_data_collection 'RAPID-AUTO (Rigaku, 2001)'
_computing_data_reduction 'RAPID-AUTO (Rigaku, 2001)'
_computing_molecular_graphics 'XP (Siemens, 1998)'
_computing_publication_material 'SHELXL97 (Sheldrick, 2008)'
_computing_structure_refinement 'SHELXL97 (Sheldrick, 2008)'
_computing_structure_solution 'SHELXS97 (Sheldrick, 2008)'
_diffrn_ambient_temperature 173(2)
_diffrn_measured_fraction_theta_full 0.989
_diffrn_measured_fraction_theta_max 0.989
_diffrn_measurement_device_type 'Rigaku R-AXIS RAPID IP area-detector'
_diffrn_measurement_method '\w scans at fixed \c = 45\%'
_diffrn_radiation_monochromator graphite
_diffrn_radiation_source 'rotating anode'
_diffrn_radiation_type CuK\a
_diffrn_radiation_wavelength 1.54186
_diffrn_reflns_av_R_equivalents 0.0430
_diffrn_reflns_av_sigmaI/netI 0.0432
_diffrn_reflns_limit_h_max 9
_diffrn_reflns_limit_h_min -9
_diffrn_reflns_limit_k_max 6
_diffrn_reflns_limit_k_min -9
_diffrn_reflns_limit_l_max 22
_diffrn_reflns_limit_l_min -26
_diffrn_reflns_number 8543
_diffrn_reflns_theta_full 68.25
_diffrn_reflns_theta_max 68.25
_diffrn_reflns_theta_min 4.12
_exptl_absorpt_coefficient_mu 3.021
_exptl_absorpt_correction_T_max 0.7521
_exptl_absorpt_correction_T_min 0.5833
_exptl_absorpt_correction_type multi-scan
_exptl_absorpt_process_details '(ABSCOR; Higashi, 1995)'
_exptl_crystal_colour colorless
_exptl_crystal_density_diffrn 1.619
_exptl_crystal_density_method 'not measured'
_exptl_crystal_description platelet
_exptl_crystal_F_000 640
_exptl_crystal_size_max 0.20
_exptl_crystal_size_mid 0.20
_exptl_crystal_size_min 0.10
_refine_diff_density_max 0.305
_refine_diff_density_min -0.221
_refine_ls_extinction_coef 0.0054(5)
_refine_ls_extinction_expression Fc^*^=kFc[1+0.001xFc^2^\l^3^/sin(2\q)]^-1/4^
_refine_ls_extinction_method 'SHELXL97 (Sheldrick, 2008)'
_refine_ls_goodness_of_fit_ref 1.070
_refine_ls_hydrogen_treatment constr
_refine_ls_matrix_type full
_refine_ls_number_parameters 220
_refine_ls_number_reflns 2361
_refine_ls_number_restraints 69
_refine_ls_restrained_S_all 1.115
_refine_ls_R_factor_all 0.0523
_refine_ls_R_factor_gt 0.0440
_refine_ls_shift/su_max 0.016
_refine_ls_shift/su_mean 0.001
_refine_ls_structure_factor_coef Fsqd
_refine_ls_weighting_details 'calc w=1/[\s^2^(Fo^2^)+(0.0399P)^2^+0.8523P] where P=(Fo^2^+2Fc^2^)/3'
_refine_ls_weighting_scheme calc
_refine_ls_wR_factor_gt 0.1014
_refine_ls_wR_factor_ref 0.1062
_reflns_number_gt 2009
_reflns_number_total 2361
_reflns_threshold_expression I>2sigma(I)
_cod_data_source_file rn2068.cif
_cod_data_source_block I
_cod_original_sg_symbol_H-M 'P 21/n'
_cod_database_code 2227950
_cod_database_fobs_code 2227950

loop_
_symmetry_equiv_pos_as_xyz
'x, y, z'
'-x+1/2, y+1/2, -z+1/2'
'-x, -y, -z'
'x-1/2, -y-1/2, z-1/2'

loop_
_atom_site_type_symbol
_atom_site_label
_atom_site_fract_x
_atom_site_fract_y
_atom_site_fract_z
_atom_site_U_iso_or_equiv
_atom_site_adp_type
_atom_site_calc_flag
_atom_site_refinement_flags
_atom_site_occupancy
_atom_site_disorder_assembly
_atom_site_disorder_group
Cl Cl1 0.05485(8) 0.66461(9) 0.12912(3) 0.0419(2) Uani d . 1 . .
F F1 0.0581(14) 1.0026(19) 0.2067(6) 0.068(3) Uani d PDU 0.65(3) A 1
F F2 0.1586(17) 1.2382(8) 0.1787(5) 0.066(2) Uani d PDU 0.65(3) A 1
F F3 0.3301(10) 1.040(2) 0.2184(4) 0.080(3) Uani d PDU 0.65(3) A 1
F F1' 0.038(2) 1.038(4) 0.2018(12) 0.062(4) Uani d PDU 0.35(3) A 2
F F2' 0.229(4) 1.227(2) 0.1908(8) 0.074(4) Uani d PDU 0.35(3) A 2
F F3' 0.298(3) 0.977(3) 0.2215(7) 0.076(4) Uani d PDU 0.35(3) A 2
O O1 0.4744(2) 1.4528(2) -0.08155(7) 0.0328(4) Uani d . 1 . .
N N1 0.2473(2) 1.0968(3) 0.07612(9) 0.0307(5) Uani d . 1 . .
N N2 0.2397(2) 0.9953(2) 0.02454(9) 0.0273(4) Uani d . 1 . .
N N3 0.2814(3) 0.9661(3) -0.07855(9) 0.0339(5) Uani d . 1 . .
N N4 0.4008(2) 1.1943(3) -0.13275(9) 0.0300(5) Uani d . 1 . .
C C1 0.1864(3) 0.9977(3) 0.11729(11) 0.0298(5) Uani d . 1 A .
C C2 0.1401(3) 0.8333(3) 0.09272(11) 0.0292(5) Uani d . 1 . .
C C3 0.1757(3) 0.8320(3) 0.03301(11) 0.0280(5) Uani d . 1 . .
C C4 0.1845(3) 1.0661(4) 0.18093(13) 0.0407(6) Uani d D 1 . .
C C5 0.1542(3) 0.6869(3) -0.01239(12) 0.0369(6) Uani d . 1 . .
H H5A 0.2630 0.6681 -0.0282 0.055 Uiso calc R 1 . .
H H5B 0.0626 0.7155 -0.0471 0.055 Uiso calc R 1 . .
H H5C 0.1228 0.5814 0.0082 0.055 Uiso calc R 1 . .
C C6 0.2966(3) 1.0682(3) -0.02856(10) 0.0261(5) Uani d . 1 . .
C C7 0.3362(3) 1.0361(3) -0.12775(12) 0.0349(6) Uani d . 1 . .
H H7A 0.3284 0.9648 -0.1637 0.042 Uiso calc R 1 . .
C C8 0.4111(3) 1.2901(3) -0.08172(11) 0.0271(5) Uani d . 1 . .
C C9 0.3614(3) 1.2338(3) -0.02663(10) 0.0275(5) Uani d . 1 . .
H H9A 0.3714 1.3042 0.0096 0.033 Uiso calc R 1 . .
C C10 0.5077(3) 1.5223(3) -0.14053(11) 0.0350(6) Uani d . 1 . .
H H10A 0.5662 1.4332 -0.1624 0.042 Uiso calc R 1 . .
H H10B 0.5861 1.6231 -0.1325 0.042 Uiso calc R 1 . .
C C11 0.3481(3) 1.5756(3) -0.18034(11) 0.0355(6) Uani d . 1 . .
C C12 0.2244(4) 1.6239(4) -0.21331(13) 0.0516(8) Uani d . 1 . .
H H12 0.1240 1.6632 -0.2401 0.062 Uiso calc R 1 . .

loop_
_atom_site_aniso_label
_atom_site_aniso_U_11
_atom_site_aniso_U_22
_atom_site_aniso_U_33
_atom_site_aniso_U_12
_atom_site_aniso_U_13
_atom_site_aniso_U_23
Cl1 0.0394(4) 0.0400(4) 0.0474(4) -0.0066(3) 0.0100(3) 0.0144(3)
F1 0.087(5) 0.079(5) 0.049(3) -0.028(4) 0.042(4) -0.006(3)
F2 0.111(5) 0.046(2) 0.048(3) 0.007(3) 0.035(3) -0.0082(17)
F3 0.055(2) 0.137(6) 0.046(3) 0.014(3) -0.0046(18) -0.036(3)
F1' 0.040(5) 0.092(9) 0.058(6) 0.002(5) 0.021(4) -0.015(6)
F2' 0.128(9) 0.058(5) 0.044(5) -0.048(6) 0.034(6) -0.014(4)
F3' 0.089(7) 0.092(8) 0.038(4) 0.028(5) -0.015(4) 0.006(5)
O1 0.0436(10) 0.0302(9) 0.0243(9) -0.0109(8) 0.0043(7) 0.0016(7)
N1 0.0350(11) 0.0304(11) 0.0280(11) -0.0009(9) 0.0088(8) -0.0017(8)
N2 0.0286(10) 0.0263(10) 0.0275(10) -0.0011(8) 0.0057(8) 0.0002(8)
N3 0.0423(12) 0.0294(11) 0.0307(11) -0.0047(9) 0.0079(9) -0.0037(9)
N4 0.0310(10) 0.0307(11) 0.0288(11) -0.0015(9) 0.0064(8) -0.0027(8)
C1 0.0274(12) 0.0326(13) 0.0302(13) 0.0023(10) 0.0070(9) 0.0035(10)
C2 0.0239(11) 0.0312(13) 0.0329(13) -0.0002(10) 0.0058(9) 0.0075(10)
C3 0.0220(11) 0.0263(12) 0.0350(13) 0.0006(9) 0.0023(9) 0.0026(10)
C4 0.0404(14) 0.0476(17) 0.0370(15) -0.0060(13) 0.0149(12) 0.0012(12)
C5 0.0393(13) 0.0305(13) 0.0405(15) -0.0069(11) 0.0053(11) -0.0012(11)
C6 0.0237(11) 0.0276(12) 0.0269(12) 0.0016(9) 0.0040(9) 0.0013(9)
C7 0.0447(14) 0.0318(14) 0.0292(13) -0.0044(11) 0.0095(11) -0.0075(10)
C8 0.0243(11) 0.0260(12) 0.0305(13) -0.0012(9) 0.0032(9) 0.0005(10)
C9 0.0320(12) 0.0254(12) 0.0248(12) -0.0024(10) 0.0035(9) -0.0017(9)
C10 0.0406(14) 0.0362(14) 0.0290(13) -0.0099(11) 0.0078(10) 0.0053(11)
C11 0.0497(15) 0.0310(14) 0.0269(13) 0.0004(12) 0.0093(11) -0.0015(10)
C12 0.0613(19) 0.0503(18) 0.0402(16) 0.0150(15) -0.0008(14) -0.0051(14)

loop_
_atom_type_symbol
_atom_type_description
_atom_type_scat_dispersion_real
_atom_type_scat_dispersion_imag
_atom_type_scat_source
C C 0.0181 0.0091 'International Tables Vol C Tables 4.2.6.8 and 6.1.1.4'
H H 0.0000 0.0000 'International Tables Vol C Tables 4.2.6.8 and 6.1.1.4'
N N 0.0311 0.0180 'International Tables Vol C Tables 4.2.6.8 and 6.1.1.4'
O O 0.0492 0.0322 'International Tables Vol C Tables 4.2.6.8 and 6.1.1.4'
F F 0.0727 0.0534 'International Tables Vol C Tables 4.2.6.8 and 6.1.1.4'
Cl Cl 0.3639 0.7018 'International Tables Vol C Tables 4.2.6.8 and 6.1.1.4'

loop_
_geom_angle_atom_site_label_1
_geom_angle_atom_site_label_2
_geom_angle_atom_site_label_3
_geom_angle_site_symmetry_1
_geom_angle_site_symmetry_3
_geom_angle
_geom_angle_publ_flag
C8 O1 C10 . . 117.33(18) ?
C1 N1 N2 . . 104.57(19) ?
N1 N2 C3 . . 112.62(19) ?
N1 N2 C6 . . 117.62(18) ?
C3 N2 C6 . . 129.8(2) ?
C7 N3 C6 . . 114.7(2) ?
C8 N4 C7 . . 114.6(2) ?
N1 C1 C2 . . 111.4(2) ?
N1 C1 C4 . . 119.0(2) ?
C2 C1 C4 . . 129.5(2) ?
C3 C2 C1 . . 106.7(2) ?
C3 C2 Cl1 . . 125.8(2) ?
C1 C2 Cl1 . . 127.46(19) ?
C2 C3 N2 . . 104.7(2) ?
C2 C3 C5 . . 128.1(2) ?
N2 C3 C5 . . 127.3(2) ?
F2' C4 F3 . . 81.9(8) ?
F2' C4 F1 . . 119.3(10) ?
F3 C4 F1 . . 108.6(7) ?
F2' C4 F1' . . 109.0(14) ?
F3 C4 F1' . . 118.7(11) ?
F1 C4 F1' . . 14.2(15) ?
F2' C4 F3' . . 104.4(9) ?
F3 C4 F3' . . 24.2(8) ?
F1 C4 F3' . . 89.7(10) ?
F1' C4 F3' . . 102.3(13) ?
F2' C4 F2 . . 25.2(10) ?
F3 C4 F2 . . 106.6(5) ?
F1 C4 F2 . . 105.4(7) ?
F1' C4 F2 . . 92.4(11) ?
F3' C4 F2 . . 127.7(7) ?
F2' C4 C1 . . 116.8(7) ?
F3 C4 C1 . . 112.9(4) ?
F1 C4 C1 . . 112.9(7) ?
F1' C4 C1 . . 113.8(12) ?
F3' C4 C1 . . 109.1(8) ?
F2 C4 C1 . . 110.0(4) ?
C3 C5 H5A . . 109.5 ?
C3 C5 H5B . . 109.5 ?
H5A C5 H5B . . 109.5 ?
C3 C5 H5C . . 109.5 ?
H5A C5 H5C . . 109.5 ?
H5B C5 H5C . . 109.5 ?
N3 C6 C9 . . 124.0(2) ?
N3 C6 N2 . . 115.5(2) ?
C9 C6 N2 . . 120.5(2) ?
N3 C7 N4 . . 127.9(2) ?
N3 C7 H7A . . 116.1 ?
N4 C7 H7A . . 116.1 ?
N4 C8 O1 . . 119.6(2) ?
N4 C8 C9 . . 124.1(2) ?
O1 C8 C9 . . 116.3(2) ?
C6 C9 C8 . . 114.7(2) ?
C6 C9 H9A . . 122.6 ?
C8 C9 H9A . . 122.6 ?
O1 C10 C11 . . 111.7(2) ?
O1 C10 H10A . . 109.3 ?
C11 C10 H10A . . 109.3 ?
O1 C10 H10B . . 109.3 ?
C11 C10 H10B . . 109.3 ?
H10A C10 H10B . . 107.9 ?
C12 C11 C10 . . 177.0(3) ?
C11 C12 H12 . . 180.0 ?

loop_
_geom_bond_atom_site_label_1
_geom_bond_atom_site_label_2
_geom_bond_site_symmetry_2
_geom_bond_distance
_geom_bond_publ_flag
Cl1 C2 . 1.715(2) ?
F1 C4 . 1.309(7) ?
F2 C4 . 1.344(6) ?
F3 C4 . 1.306(7) ?
F1' C4 . 1.316(12) ?
F2' C4 . 1.300(11) ?
F3' C4 . 1.339(10) ?
O1 C8 . 1.352(3) ?
O1 C10 . 1.452(3) ?
N1 C1 . 1.324(3) ?
N1 N2 . 1.362(3) ?
N2 C3 . 1.380(3) ?
N2 C6 . 1.420(3) ?
N3 C7 . 1.330(3) ?
N3 C6 . 1.333(3) ?
N4 C8 . 1.326(3) ?
N4 C7 . 1.334(3) ?
C1 C2 . 1.403(3) ?
C1 C4 . 1.484(4) ?
C2 C3 . 1.372(3) ?
C3 C5 . 1.486(3) ?
C5 H5A . 0.9800 ?
C5 H5B . 0.9800 ?
C5 H5C . 0.9800 ?
C6 C9 . 1.374(3) ?
C7 H7A . 0.9500 ?
C8 C9 . 1.389(3) ?
C9 H9A . 0.9500 ?
C10 C11 . 1.461(3) ?
C10 H10A . 0.9900 ?
C10 H10B . 0.9900 ?
C11 C12 . 1.170(4) ?
C12 H12 . 0.9500 ?

loop_
_geom_torsion_atom_site_label_1
_geom_torsion_atom_site_label_2
_geom_torsion_atom_site_label_3
_geom_torsion_atom_site_label_4
_geom_torsion_site_symmetry_1
_geom_torsion_site_symmetry_2
_geom_torsion_site_symmetry_3
_geom_torsion_site_symmetry_4
_geom_torsion
_geom_torsion_publ_flag
C1 N1 N2 C3 . . . . -0.5(2) ?
C1 N1 N2 C6 . . . . 179.62(18) ?
N2 N1 C1 C2 . . . . 0.1(2) ?
N2 N1 C1 C4 . . . . 177.0(2) ?
N1 C1 C2 C3 . . . . 0.3(3) ?
C4 C1 C2 C3 . . . . -176.2(2) ?
N1 C1 C2 Cl1 . . . . -179.60(17) ?
C4 C1 C2 Cl1 . . . . 3.9(4) ?
C1 C2 C3 N2 . . . . -0.6(2) ?
Cl1 C2 C3 N2 . . . . 179.31(16) ?
C1 C2 C3 C5 . . . . 178.3(2) ?
Cl1 C2 C3 C5 . . . . -1.8(4) ?
N1 N2 C3 C2 . . . . 0.7(2) ?
C6 N2 C3 C2 . . . . -179.5(2) ?
N1 N2 C3 C5 . . . . -178.1(2) ?
C6 N2 C3 C5 . . . . 1.7(4) ?
N1 C1 C4 F2' . . . . 6.0(16) ?
C2 C1 C4 F2' . . . . -177.7(16) ?
N1 C1 C4 F3 . . . . -86.4(9) ?
C2 C1 C4 F3 . . . . 89.9(9) ?
N1 C1 C4 F1 . . . . 150.0(8) ?
C2 C1 C4 F1 . . . . -33.8(8) ?
N1 C1 C4 F1' . . . . 134.5(13) ?
C2 C1 C4 F1' . . . . -49.2(13) ?
N1 C1 C4 F3' . . . . -112.0(12) ?
C2 C1 C4 F3' . . . . 64.2(13) ?
N1 C1 C4 F2 . . . . 32.5(7) ?
C2 C1 C4 F2 . . . . -151.3(7) ?
C7 N3 C6 C9 . . . . 0.6(3) ?
C7 N3 C6 N2 . . . . -179.65(19) ?
N1 N2 C6 N3 . . . . -177.90(19) ?
C3 N2 C6 N3 . . . . 2.3(3) ?
N1 N2 C6 C9 . . . . 1.8(3) ?
C3 N2 C6 C9 . . . . -178.0(2) ?
C6 N3 C7 N4 . . . . -1.0(4) ?
C8 N4 C7 N3 . . . . 0.4(4) ?
C7 N4 C8 O1 . . . . -179.9(2) ?
C7 N4 C8 C9 . . . . 0.6(3) ?
C10 O1 C8 N4 . . . . 7.7(3) ?
C10 O1 C8 C9 . . . . -172.72(19) ?
N3 C6 C9 C8 . . . . 0.2(3) ?
N2 C6 C9 C8 . . . . -179.49(19) ?
N4 C8 C9 C6 . . . . -0.9(3) ?
O1 C8 C9 C6 . . . . 179.58(19) ?
C8 O1 C10 C11 . . . . 76.9(3) ?
O1 C10 C11 C12 . . . . 149(6) ?
